data_7042191
loop_
_publ_author_name
'Ohara, Hiroki'
'Ogawa, Tomohiro'
'Yoshida, Masaki'
'Kobayashi, Atsushi'
'Kato, Masako'

_publ_section_title
;
 Reversible luminescent colour changes of mononuclear copper(i) complexes
 based on ligand exchange reactions by N-heteroaromatic vapours.
;
_journal_issue 11
_journal_name_full 'Dalton transactions (Cambridge, England : 2003)'
_journal_page_first 3755
_journal_page_last 3760
_journal_paper_doi 10.1039/c7dt00532f
_journal_volume 46
_journal_year 2017
_chemical_formula_moiety 'C41 H36 Cl Cu N2 P2'
_chemical_formula_sum 'C41 H36 Cl Cu N2 P2'
_chemical_formula_weight 717.70
_space_group_IT_number 14
_symmetry_cell_setting monoclinic
_symmetry_Int_Tables_number 14
_symmetry_space_group_name_Hall '-P 2ybc'
_symmetry_space_group_name_H-M 'P 1 21/c 1'
_atom_sites_solution_hydrogens geom
_atom_sites_solution_primary direct
_atom_sites_solution_secondary difmap
_audit_update_record
;
2016-11-27 deposited with the CCDC.
2017-02-21 downloaded from the CCDC.
;
_cell_angle_alpha 90.0000
_cell_angle_beta 115.945(4)
_cell_angle_gamma 90.0000
_cell_formula_units_Z 4
_cell_length_a 9.7116(13)
_cell_length_b 37.383(5)
_cell_length_c 10.8691(15)
_cell_measurement_reflns_used 6149
_cell_measurement_temperature 200
_cell_measurement_theta_max 27.50
_cell_measurement_theta_min 3.00
_cell_volume 3548.3(8)
_computing_cell_refinement 'CrystalClear-SM Expert 2.0 r16'
_computing_data_collection 'CrystalClear-SM Expert 2.0 r16 (Rigaku, 2013)'
_computing_data_reduction 'CrystalClear-SM Expert 2.0 r16'
_computing_molecular_graphics 'CrystalStructure 4.0'
_computing_publication_material 'CrystalStructure 4.0 (Rigaku, 2010)'
_computing_structure_refinement 'SHELXL97 (Sheldrick, 2008)'
_computing_structure_solution 'SIR2004 (Burla, et al., 2005)'
_diffrn_ambient_temperature 200
_diffrn_detector_area_resol_mean 7.314
_diffrn_measured_fraction_theta_full 0.983
_diffrn_measured_fraction_theta_max 0.983
_diffrn_measurement_device_type 'Rigaku Mercury70'
_diffrn_measurement_method \w
_diffrn_radiation_type 'Mo K\a'
_diffrn_radiation_wavelength 0.71075
_diffrn_reflns_av_R_equivalents 0.0676
_diffrn_reflns_limit_h_max 12
_diffrn_reflns_limit_h_min -12
_diffrn_reflns_limit_k_max 48
_diffrn_reflns_limit_k_min -48
_diffrn_reflns_limit_l_max 14
_diffrn_reflns_limit_l_min -14
_diffrn_reflns_number 36563
_diffrn_reflns_theta_full 27.48
_diffrn_reflns_theta_max 27.48
_diffrn_standards_number 0
_exptl_absorpt_coefficient_mu 0.813
_exptl_absorpt_correction_T_max 0.850
_exptl_absorpt_correction_T_min 0.817
_exptl_absorpt_correction_type numerical
_exptl_absorpt_process_details 'NUMABS (Rigaku, 1999)'
_exptl_crystal_colour yellow
_exptl_crystal_density_diffrn 1.343
_exptl_crystal_density_method 'not measured'
_exptl_crystal_description prism
_exptl_crystal_F_000 1488.00
_exptl_crystal_size_max 0.200
_exptl_crystal_size_mid 0.200
_exptl_crystal_size_min 0.200
_refine_diff_density_max 0.470
_refine_diff_density_min -0.400
_refine_ls_extinction_method none
_refine_ls_goodness_of_fit_ref 1.058
_refine_ls_hydrogen_treatment constr
_refine_ls_number_parameters 424
_refine_ls_number_reflns 8006
_refine_ls_number_restraints 0
_refine_ls_R_factor_gt 0.0525
_refine_ls_shift/su_max 0.000
_refine_ls_structure_factor_coef Fsqd
_refine_ls_weighting_details 'w = 1/[\s^2^(Fo^2^)+(0.0408P)^2^+0.0000P] where P=(Fo^2^+2Fc^2^)/3'
_refine_ls_weighting_scheme calc
_refine_ls_wR_factor_ref 0.1145
_reflns_d_resolution_high 0.7700
_reflns_number_gt 5049
_reflns_number_total 8006
_reflns_threshold_expression F^2^>2.0\s(F^2^)
_cod_data_source_file c7dt00532f2.cif
_cod_data_source_block CuCl2PPh3_2Mepyz_4_oh0030-a
_cod_depositor_comments 'Adding full bibliography for 7042191--7042192.cif.'
_cod_original_cell_volume 3548.3(9)
_cod_database_code 7042191
_shelx_f_squared_multiplier 1.000

loop_
_symmetry_equiv_pos_site_id
_symmetry_equiv_pos_as_xyz
1 +X,+Y,+Z
2 -X,1/2+Y,1/2-Z
3 -X,-Y,-Z
4 +X,1/2-Y,1/2+Z

loop_
_atom_site_label
_atom_site_type_symbol
_atom_site_fract_x
_atom_site_fract_y
_atom_site_fract_z
_atom_site_U_iso_or_equiv
_atom_site_adp_type
_atom_site_occupancy
_atom_site_symmetry_multiplicity
_atom_site_calc_flag
_atom_site_refinement_flags
Cu1 Cu 0.19546(4) 0.132668(10) 0.48577(4) 0.02841(12) Uani 1.0 4 d .
Cl1 Cl 0.00863(10) 0.13785(2) 0.26237(8) 0.0427(3) Uani 1.0 4 d .
P1 P 0.32027(9) 0.18503(2) 0.57163(8) 0.02549(19) Uani 1.0 4 d .
P2 P 0.31162(9) 0.07962(2) 0.49467(8) 0.02749(19) Uani 1.0 4 d .
N1 N 0.0639(3) 0.12956(7) 0.5997(3) 0.0301(6) Uani 1.0 4 d .
N2 N -0.0975(3) 0.13765(8) 0.7570(3) 0.0407(7) Uani 1.0 4 d .
C1 C 0.4349(4) 0.18205(8) 0.7563(3) 0.0255(7) Uani 1.0 4 d .
C2 C 0.3628(4) 0.18244(8) 0.8434(3) 0.0298(8) Uani 1.0 4 d .
C3 C 0.4443(4) 0.17416(9) 0.9804(3) 0.0357(8) Uani 1.0 4 d .
C4 C 0.5974(4) 0.16467(9) 1.0324(4) 0.0363(8) Uani 1.0 4 d .
C5 C 0.6699(4) 0.16403(8) 0.9486(3) 0.0300(8) Uani 1.0 4 d .
C6 C 0.5892(4) 0.17294(8) 0.8112(3) 0.0279(7) Uani 1.0 4 d .
C7 C 0.2031(4) 0.22551(8) 0.5435(3) 0.0263(7) Uani 1.0 4 d .
C8 C 0.0853(4) 0.22974(9) 0.4129(4) 0.0366(8) Uani 1.0 4 d .
C9 C 0.0018(4) 0.26104(10) 0.3768(4) 0.0438(9) Uani 1.0 4 d .
C10 C 0.0322(4) 0.28799(9) 0.4722(4) 0.0430(9) Uani 1.0 4 d .
C11 C 0.1465(4) 0.28382(9) 0.6024(4) 0.0418(9) Uani 1.0 4 d .
C12 C 0.2330(4) 0.25262(8) 0.6376(4) 0.0359(8) Uani 1.0 4 d .
C13 C 0.4558(4) 0.19991(8) 0.5073(3) 0.0256(7) Uani 1.0 4 d .
C14 C 0.4674(4) 0.17997(9) 0.4049(3) 0.0352(8) Uani 1.0 4 d .
C15 C 0.5673(4) 0.19037(11) 0.3513(4) 0.0478(10) Uani 1.0 4 d .
C16 C 0.6563(4) 0.22053(10) 0.4002(4) 0.0469(10) Uani 1.0 4 d .
C17 C 0.6445(4) 0.24067(9) 0.5013(4) 0.0443(9) Uani 1.0 4 d .
C18 C 0.5443(4) 0.23057(8) 0.5545(4) 0.0352(8) Uani 1.0 4 d .
C19 C 0.4203(4) 0.05894(8) 0.6622(3) 0.0293(8) Uani 1.0 4 d .
C20 C 0.5035(4) 0.08137(10) 0.7711(4) 0.0439(9) Uani 1.0 4 d .
C21 C 0.5935(5) 0.06769(11) 0.8999(4) 0.0559(11) Uani 1.0 4 d .
C22 C 0.5977(5) 0.03119(10) 0.9218(4) 0.0517(11) Uani 1.0 4 d .
C23 C 0.5141(5) 0.00886(10) 0.8149(4) 0.0481(10) Uani 1.0 4 d .
C24 C 0.4262(4) 0.02221(9) 0.6858(4) 0.0363(8) Uani 1.0 4 d .
C25 C 0.1803(4) 0.04440(8) 0.3949(3) 0.0299(8) Uani 1.0 4 d .
C26 C 0.0356(4) 0.04425(10) 0.3873(4) 0.0513(11) Uani 1.0 4 d .
C27 C -0.0684(5) 0.01761(11) 0.3167(5) 0.0658(13) Uani 1.0 4 d .
C28 C -0.0308(5) -0.00829(10) 0.2497(4) 0.0553(11) Uani 1.0 4 d .
C29 C 0.1131(5) -0.00808(11) 0.2535(4) 0.0613(12) Uani 1.0 4 d .
C30 C 0.2166(4) 0.01794(9) 0.3259(4) 0.0494(10) Uani 1.0 4 d .
C31 C 0.4499(4) 0.08062(8) 0.4229(3) 0.0294(7) Uani 1.0 4 d .
C32 C 0.6040(4) 0.07300(9) 0.4973(4) 0.0376(9) Uani 1.0 4 d .
C33 C 0.7052(4) 0.07618(10) 0.4394(4) 0.0455(10) Uani 1.0 4 d .
C34 C 0.6528(4) 0.08748(9) 0.3055(4) 0.0444(9) Uani 1.0 4 d .
C35 C 0.5001(4) 0.09491(9) 0.2297(4) 0.0436(9) Uani 1.0 4 d .
C36 C 0.3992(4) 0.09168(9) 0.2874(4) 0.0365(8) Uani 1.0 4 d .
C37 C 0.0283(4) 0.11739(9) 0.7999(4) 0.0356(8) Uani 1.0 4 d .
C38 C 0.1077(4) 0.11342(8) 0.7215(4) 0.0341(8) Uani 1.0 4 d .
C39 C -0.0610(4) 0.14963(9) 0.5581(4) 0.0392(9) Uani 1.0 4 d .
C40 C -0.1396(4) 0.15348(10) 0.6362(4) 0.0471(10) Uani 1.0 4 d .
C41 C 0.0794(5) 0.09976(11) 0.9368(4) 0.0571(11) Uani 1.0 4 d .
H2 H 0.2574 0.1884 0.8080 0.0357 Uiso 1.0 4 calc R
H3 H 0.3953 0.1750 1.0392 0.0429 Uiso 1.0 4 calc R
H4 H 0.6524 0.1586 1.1264 0.0436 Uiso 1.0 4 calc R
H5 H 0.7749 0.1575 0.9844 0.0360 Uiso 1.0 4 calc R
H6 H 0.6401 0.1728 0.7538 0.0335 Uiso 1.0 4 calc R
H8 H 0.0620 0.2110 0.3480 0.0439 Uiso 1.0 4 calc R
H9 H -0.0766 0.2641 0.2864 0.0526 Uiso 1.0 4 calc R
H10 H -0.0262 0.3094 0.4476 0.0516 Uiso 1.0 4 calc R
H11 H 0.1664 0.3022 0.6682 0.0502 Uiso 1.0 4 calc R
H12 H 0.3134 0.2500 0.7273 0.0431 Uiso 1.0 4 calc R
H14 H 0.4066 0.1591 0.3711 0.0422 Uiso 1.0 4 calc R
H15 H 0.5744 0.1767 0.2808 0.0573 Uiso 1.0 4 calc R
H16 H 0.7256 0.2274 0.3642 0.0563 Uiso 1.0 4 calc R
H17 H 0.7053 0.2616 0.5346 0.0532 Uiso 1.0 4 calc R
H18 H 0.5361 0.2447 0.6236 0.0422 Uiso 1.0 4 calc R
H20 H 0.4986 0.1065 0.7572 0.0526 Uiso 1.0 4 calc R
H21 H 0.6522 0.0833 0.9731 0.0670 Uiso 1.0 4 calc R
H22 H 0.6581 0.0216 1.0103 0.0621 Uiso 1.0 4 calc R
H23 H 0.5167 -0.0162 0.8302 0.0577 Uiso 1.0 4 calc R
H24 H 0.3696 0.0063 0.6127 0.0436 Uiso 1.0 4 calc R
H26 H 0.0061 0.0627 0.4311 0.0615 Uiso 1.0 4 calc R
H27 H -0.1669 0.0175 0.3153 0.0790 Uiso 1.0 4 calc R
H28 H -0.1026 -0.0264 0.2007 0.0663 Uiso 1.0 4 calc R
H29 H 0.1405 -0.0259 0.2060 0.0736 Uiso 1.0 4 calc R
H30 H 0.3157 0.0177 0.3285 0.0593 Uiso 1.0 4 calc R
H32 H 0.6410 0.0654 0.5897 0.0451 Uiso 1.0 4 calc R
H33 H 0.8105 0.0706 0.4916 0.0547 Uiso 1.0 4 calc R
H34 H 0.7222 0.0901 0.2659 0.0532 Uiso 1.0 4 calc R
H35 H 0.4637 0.1023 0.1371 0.0524 Uiso 1.0 4 calc R
H36 H 0.2940 0.0971 0.2342 0.0437 Uiso 1.0 4 calc R
H38 H 0.1965 0.0987 0.7551 0.0409 Uiso 1.0 4 calc R
H39 H -0.0969 0.1616 0.4726 0.0471 Uiso 1.0 4 calc R
H40 H -0.2284 0.1682 0.6023 0.0565 Uiso 1.0 4 calc R
H41A H -0.0017 0.0839 0.9351 0.0685 Uiso 1.0 4 calc R
H41B H 0.1011 0.1181 1.0073 0.0685 Uiso 1.0 4 calc R
H41C H 0.1723 0.0858 0.9573 0.0685 Uiso 1.0 4 calc R

loop_
_atom_site_aniso_label
_atom_site_aniso_U_11
_atom_site_aniso_U_22
_atom_site_aniso_U_33
_atom_site_aniso_U_12
_atom_site_aniso_U_13
_atom_site_aniso_U_23
Cu1 0.0257(2) 0.0285(3) 0.0307(3) 0.00195(17) 0.01207(17) 0.00014(17)
Cl1 0.0401(5) 0.0453(6) 0.0302(5) 0.0005(4) 0.0037(4) 0.0027(4)
P1 0.0252(5) 0.0265(5) 0.0254(5) 0.0019(4) 0.0116(4) 0.0006(4)
P2 0.0241(5) 0.0252(5) 0.0335(5) 0.0016(4) 0.0129(4) -0.0001(4)
N1 0.0263(14) 0.0290(16) 0.0360(16) 0.0003(12) 0.0146(13) 0.0008(12)
N2 0.0395(17) 0.052(2) 0.0352(17) 0.0064(15) 0.0203(14) 0.0016(15)
C1 0.0276(17) 0.0223(17) 0.0277(17) 0.0015(14) 0.0131(14) -0.0008(13)
C2 0.0268(17) 0.034(2) 0.0294(18) 0.0016(14) 0.0135(15) -0.0002(14)
C3 0.039(2) 0.045(3) 0.0294(19) -0.0009(17) 0.0201(16) 0.0005(16)
C4 0.042(2) 0.042(3) 0.0237(17) 0.0010(17) 0.0135(16) 0.0049(15)
C5 0.0245(17) 0.0315(19) 0.0328(18) -0.0018(14) 0.0114(15) -0.0011(14)
C6 0.0295(18) 0.0301(18) 0.0272(17) -0.0016(14) 0.0153(15) 0.0005(14)
C7 0.0241(16) 0.0261(18) 0.0299(17) -0.0003(14) 0.0129(14) 0.0007(14)
C8 0.037(2) 0.036(2) 0.0334(19) 0.0041(16) 0.0123(16) 0.0014(16)
C9 0.033(2) 0.049(3) 0.043(3) 0.0101(18) 0.0097(17) 0.0128(18)
C10 0.042(3) 0.032(2) 0.060(3) 0.0110(17) 0.027(2) 0.0096(18)
C11 0.053(3) 0.033(2) 0.048(3) 0.0060(18) 0.030(2) -0.0017(17)
C12 0.039(2) 0.033(2) 0.0353(19) 0.0086(16) 0.0163(16) 0.0027(16)
C13 0.0264(17) 0.0278(18) 0.0211(16) 0.0056(14) 0.0090(13) 0.0060(13)
C14 0.0356(19) 0.043(3) 0.0288(19) -0.0012(16) 0.0158(16) -0.0009(15)
C15 0.048(3) 0.071(3) 0.033(2) 0.008(2) 0.0251(19) 0.0059(19)
C16 0.040(3) 0.061(3) 0.047(3) 0.008(2) 0.0258(19) 0.024(2)
C17 0.040(2) 0.037(3) 0.056(3) -0.0038(17) 0.0203(19) 0.0137(18)
C18 0.040(2) 0.0262(19) 0.042(2) 0.0002(16) 0.0207(17) 0.0008(15)
C19 0.0262(17) 0.0304(19) 0.0337(19) 0.0029(14) 0.0153(15) 0.0018(15)
C20 0.054(3) 0.032(2) 0.037(2) 0.0045(18) 0.0127(18) 0.0047(17)
C21 0.073(3) 0.048(3) 0.033(3) 0.005(3) 0.011(2) -0.0035(18)
C22 0.064(3) 0.052(3) 0.038(3) 0.016(3) 0.021(2) 0.0164(19)
C23 0.058(3) 0.038(3) 0.051(3) 0.0043(19) 0.026(2) 0.0137(19)
C24 0.039(2) 0.031(2) 0.042(2) 0.0011(16) 0.0209(17) 0.0017(16)
C25 0.0242(17) 0.0301(19) 0.0345(19) 0.0033(14) 0.0120(15) 0.0009(15)
C26 0.037(3) 0.049(3) 0.074(3) -0.0103(19) 0.030(2) -0.022(2)
C27 0.039(3) 0.059(3) 0.104(4) -0.015(2) 0.036(3) -0.025(3)
C28 0.045(3) 0.038(3) 0.070(3) -0.0092(19) 0.013(3) -0.013(2)
C29 0.053(3) 0.052(3) 0.074(3) -0.005(3) 0.024(3) -0.028(3)
C30 0.039(3) 0.041(3) 0.069(3) -0.0051(18) 0.025(2) -0.022(2)
C31 0.0293(18) 0.0248(18) 0.0351(19) 0.0013(14) 0.0152(15) -0.0009(14)
C32 0.0308(19) 0.045(3) 0.038(2) 0.0014(16) 0.0157(16) 0.0026(16)
C33 0.030(2) 0.055(3) 0.057(3) 0.0013(18) 0.0245(19) 0.003(2)
C34 0.049(3) 0.041(3) 0.059(3) -0.0029(19) 0.039(2) -0.0034(19)
C35 0.057(3) 0.039(3) 0.044(3) 0.0009(19) 0.030(2) 0.0017(17)
C36 0.0366(19) 0.040(2) 0.0350(19) 0.0029(16) 0.0174(16) 0.0018(16)
C37 0.041(2) 0.035(2) 0.0323(19) -0.0018(17) 0.0177(17) -0.0017(15)
C38 0.0310(18) 0.036(2) 0.036(2) 0.0028(16) 0.0158(16) 0.0034(16)
C39 0.035(2) 0.048(3) 0.038(2) 0.0101(17) 0.0190(17) 0.0097(17)
C40 0.040(3) 0.063(3) 0.042(3) 0.0217(19) 0.0221(18) 0.0112(19)
C41 0.064(3) 0.071(3) 0.038(3) 0.009(3) 0.024(2) 0.008(2)

loop_
_atom_type_symbol
_atom_type_description
_atom_type_scat_dispersion_real
_atom_type_scat_dispersion_imag
_atom_type_scat_source
C C 0.0033 0.0016
;
International Tables for Crystallography
(1992, Vol. C, Tables 4.2.6.8 and 6.1.1.4)
;
H H 0.0000 0.0000
;
International Tables for Crystallography
(1992, Vol. C, Table 6.1.1.4)
;
Cl Cl 0.1484 0.1585
;
International Tables for Crystallography
(1992, Vol. C, Tables 4.2.6.8 and 6.1.1.4)
;
Cu Cu 0.3201 1.2651
;
International Tables for Crystallography
(1992, Vol. C, Tables 4.2.6.8 and 6.1.1.4)
;
N N 0.0061 0.0033
;
International Tables for Crystallography
(1992, Vol. C, Tables 4.2.6.8 and 6.1.1.4)
;
P P 0.1023 0.0942
;
International Tables for Crystallography
(1992, Vol. C, Tables 4.2.6.8 and 6.1.1.4)
;

loop_
_geom_angle_atom_site_label_1
_geom_angle_atom_site_label_2
_geom_angle_atom_site_label_3
_geom_angle
_geom_angle_publ_flag
Cl1 Cu1 P1 112.96(3) yes
Cl1 Cu1 P2 105.38(4) yes
Cl1 Cu1 N1 102.65(7) yes
P1 Cu1 P2 124.75(4) yes
P1 Cu1 N1 98.94(8) yes
P2 Cu1 N1 109.94(8) yes
Cu1 P1 C1 110.97(11) yes
Cu1 P1 C7 117.41(10) yes
Cu1 P1 C13 116.66(11) yes
C1 P1 C7 105.58(15) yes
C1 P1 C13 104.17(14) yes
C7 P1 C13 100.55(16) yes
Cu1 P2 C19 118.22(12) yes
Cu1 P2 C25 113.66(11) yes
Cu1 P2 C31 114.21(11) yes
C19 P2 C25 103.62(14) yes
C19 P2 C31 102.84(15) yes
C25 P2 C31 102.40(16) yes
Cu1 N1 C38 125.7(3) yes
Cu1 N1 C39 117.5(3) yes
C38 N1 C39 116.0(4) yes
C37 N2 C40 115.8(4) yes
P1 C1 C2 119.9(2) yes
P1 C1 C6 120.7(3) yes
C2 C1 C6 118.4(3) yes
C1 C2 C3 120.4(3) yes
C2 C3 C4 120.3(4) yes
C3 C4 C5 120.2(3) yes
C4 C5 C6 119.8(3) yes
C1 C6 C5 121.0(4) yes
P1 C7 C8 115.9(3) yes
P1 C7 C12 124.7(2) yes
C8 C7 C12 119.1(3) yes
C7 C8 C9 120.4(3) yes
C8 C9 C10 120.0(3) yes
C9 C10 C11 120.1(4) yes
C10 C11 C12 119.9(4) yes
C7 C12 C11 120.5(3) yes
P1 C13 C14 118.0(3) yes
P1 C13 C18 122.9(3) yes
C14 C13 C18 119.1(4) yes
C13 C14 C15 120.3(3) yes
C14 C15 C16 120.2(4) yes
C15 C16 C17 119.8(5) yes
C16 C17 C18 120.2(4) yes
C13 C18 C17 120.4(4) yes
P2 C19 C20 117.5(3) yes
P2 C19 C24 124.0(3) yes
C20 C19 C24 118.5(3) yes
C19 C20 C21 121.0(4) yes
C20 C21 C22 119.8(4) yes
C21 C22 C23 119.5(4) yes
C22 C23 C24 121.0(4) yes
C19 C24 C23 120.1(3) yes
P2 C25 C26 118.1(3) yes
P2 C25 C30 124.3(3) yes
C26 C25 C30 117.7(3) yes
C25 C26 C27 121.0(4) yes
C26 C27 C28 120.6(5) yes
C27 C28 C29 119.2(4) yes
C28 C29 C30 119.9(5) yes
C25 C30 C29 121.6(4) yes
P2 C31 C32 123.7(3) yes
P2 C31 C36 118.1(3) yes
C32 C31 C36 118.0(4) yes
C31 C32 C33 121.2(4) yes
C32 C33 C34 119.8(3) yes
C33 C34 C35 119.8(5) yes
C34 C35 C36 120.3(4) yes
C31 C36 C35 120.9(3) yes
N2 C37 C38 121.1(3) yes
N2 C37 C41 116.8(4) yes
C38 C37 C41 122.1(4) yes
N1 C38 C37 122.5(3) yes
N1 C39 C40 121.4(4) yes
N2 C40 C39 123.3(4) yes
C1 C2 H2 119.823 no
C3 C2 H2 119.817 no
C2 C3 H3 119.872 no
C4 C3 H3 119.869 no
C3 C4 H4 119.885 no
C5 C4 H4 119.890 no
C4 C5 H5 120.109 no
C6 C5 H5 120.113 no
C1 C6 H6 119.512 no
C5 C6 H6 119.523 no
C7 C8 H8 119.786 no
C9 C8 H8 119.792 no
C8 C9 H9 120.011 no
C10 C9 H9 120.037 no
C9 C10 H10 119.959 no
C11 C10 H10 119.948 no
C10 C11 H11 120.053 no
C12 C11 H11 120.050 no
C7 C12 H12 119.786 no
C11 C12 H12 119.752 no
C13 C14 H14 119.871 no
C15 C14 H14 119.868 no
C14 C15 H15 119.890 no
C16 C15 H15 119.873 no
C15 C16 H16 120.092 no
C17 C16 H16 120.062 no
C16 C17 H17 119.898 no
C18 C17 H17 119.900 no
C13 C18 H18 119.814 no
C17 C18 H18 119.822 no
C19 C20 H20 119.500 no
C21 C20 H20 119.503 no
C20 C21 H21 120.097 no
C22 C21 H21 120.095 no
C21 C22 H22 120.234 no
C23 C22 H22 120.240 no
C22 C23 H23 119.479 no
C24 C23 H23 119.474 no
C19 C24 H24 119.922 no
C23 C24 H24 119.960 no
C25 C26 H26 119.482 no
C27 C26 H26 119.485 no
C26 C27 H27 119.730 no
C28 C27 H27 119.719 no
C27 C28 H28 120.401 no
C29 C28 H28 120.387 no
C28 C29 H29 120.026 no
C30 C29 H29 120.033 no
C25 C30 H30 119.236 no
C29 C30 H30 119.214 no
C31 C32 H32 119.414 no
C33 C32 H32 119.414 no
C32 C33 H33 120.086 no
C34 C33 H33 120.082 no
C33 C34 H34 120.085 no
C35 C34 H34 120.087 no
C34 C35 H35 119.855 no
C36 C35 H35 119.860 no
C31 C36 H36 119.574 no
C35 C36 H36 119.569 no
N1 C38 H38 118.763 no
C37 C38 H38 118.779 no
N1 C39 H39 119.309 no
C40 C39 H39 119.300 no
N2 C40 H40 118.355 no
C39 C40 H40 118.366 no
C37 C41 H41A 109.468 no
C37 C41 H41B 109.470 no
C37 C41 H41C 109.474 no
H41A C41 H41B 109.475 no
H41A C41 H41C 109.464 no
H41B C41 H41C 109.477 no

loop_
_geom_bond_atom_site_label_1
_geom_bond_atom_site_label_2
_geom_bond_distance
_geom_bond_publ_flag
Cu1 Cl1 2.3174(9) yes
Cu1 P1 2.2764(9) yes
Cu1 P2 2.2626(10) yes
Cu1 N1 2.136(4) yes
P1 C1 1.824(3) yes
P1 C7 1.837(4) yes
P1 C13 1.826(4) yes
P2 C19 1.829(3) yes
P2 C25 1.824(3) yes
P2 C31 1.825(4) yes
N1 C38 1.344(5) yes
N1 C39 1.326(5) yes
N2 C37 1.336(5) yes
N2 C40 1.331(5) yes
C1 C2 1.402(6) yes
C1 C6 1.391(5) yes
C2 C3 1.381(4) yes
C3 C4 1.385(5) yes
C4 C5 1.374(6) yes
C5 C6 1.390(4) yes
C7 C8 1.389(4) yes
C7 C12 1.377(5) yes
C8 C9 1.379(5) yes
C9 C10 1.382(6) yes
C10 C11 1.373(5) yes
C11 C12 1.390(5) yes
C13 C14 1.385(5) yes
C13 C18 1.389(4) yes
C14 C15 1.387(6) yes
C15 C16 1.378(6) yes
C16 C17 1.377(6) yes
C17 C18 1.384(6) yes
C19 C20 1.386(5) yes
C19 C24 1.393(5) yes
C20 C21 1.384(5) yes
C21 C22 1.383(6) yes
C22 C23 1.371(5) yes
C23 C24 1.378(5) yes
C25 C26 1.371(6) yes
C25 C30 1.378(6) yes
C26 C27 1.387(5) yes
C27 C28 1.354(7) yes
C28 C29 1.380(7) yes
C29 C30 1.373(5) yes
C31 C32 1.384(4) yes
C31 C36 1.395(5) yes
C32 C33 1.385(7) yes
C33 C34 1.381(6) yes
C34 C35 1.374(5) yes
C35 C36 1.380(7) yes
C37 C38 1.386(6) yes
C37 C41 1.499(5) yes
C39 C40 1.375(7) yes
C2 H2 0.950 no
C3 H3 0.950 no
C4 H4 0.950 no
C5 H5 0.950 no
C6 H6 0.950 no
C8 H8 0.950 no
C9 H9 0.950 no
C10 H10 0.950 no
C11 H11 0.950 no
C12 H12 0.950 no
C14 H14 0.950 no
C15 H15 0.950 no
C16 H16 0.950 no
C17 H17 0.950 no
C18 H18 0.950 no
C20 H20 0.950 no
C21 H21 0.950 no
C22 H22 0.950 no
C23 H23 0.950 no
C24 H24 0.950 no
C26 H26 0.950 no
C27 H27 0.950 no
C28 H28 0.950 no
C29 H29 0.950 no
C30 H30 0.950 no
C32 H32 0.950 no
C33 H33 0.950 no
C34 H34 0.950 no
C35 H35 0.950 no
C36 H36 0.950 no
C38 H38 0.950 no
C39 H39 0.950 no
C40 H40 0.950 no
C41 H41A 0.980 no
C41 H41B 0.980 no
C41 H41C 0.980 no

loop_
_geom_contact_atom_site_label_1
_geom_contact_atom_site_label_2
_geom_contact_distance
_geom_contact_publ_flag
_geom_contact_site_symmetry_2
Cu1 C14 3.592(4) no .
Cl1 C39 3.590(5) no .
N1 N2 2.796(5) no .
N1 C2 3.553(4) no .
C1 C4 2.788(4) no .
C1 C12 3.202(5) no .
C1 C18 3.357(6) no .
C2 C5 2.773(5) no .
C2 C7 3.346(5) no .
C2 C12 3.318(5) no .
C2 C38 3.417(5) no .
C3 C6 2.762(6) no .
C6 C13 3.140(5) no .
C6 C18 3.399(5) no .
C6 C20 3.505(5) no .
C7 C10 2.773(5) no .
C7 C18 3.269(5) no .
C8 C11 2.759(5) no .
C8 C13 3.466(5) no .
C9 C12 2.759(5) no .
C13 C16 2.779(6) no .
C14 C17 2.762(5) no .
C14 C36 3.496(5) no .
C15 C18 2.759(6) no .
C19 C22 2.785(5) no .
C19 C32 3.077(6) no .
C20 C23 2.746(6) no .
C20 C31 3.589(6) no .
C20 C32 3.529(6) no .
C21 C24 2.764(5) no .
C24 C25 3.127(4) no .
C24 C30 3.536(5) no .
C25 C28 2.782(5) no .
C25 C36 3.345(6) no .
C26 C29 2.733(7) no .
C27 C30 2.726(7) no .
C30 C31 3.106(5) no .
C30 C36 3.401(6) no .
C31 C34 2.788(7) no .
C32 C35 2.753(6) no .
C33 C36 2.757(5) no .
C37 C39 2.668(5) no .
C38 C40 2.631(5) no .
N2 C6 3.593(5) no 1_455
N2 C10 3.493(5) no 4_555
C6 N2 3.593(5) no 1_655
C10 N2 3.493(5) no 4_554
C15 C40 3.447(5) no 1_655
C16 C40 3.514(5) no 1_655
C33 C39 3.435(5) no 1_655
C33 C40 3.518(5) no 1_655
C39 C33 3.435(5) no 1_455
C40 C15 3.447(5) no 1_455
C40 C16 3.514(5) no 1_455
C40 C33 3.518(5) no 1_455

loop_
_geom_torsion_atom_site_label_1
_geom_torsion_atom_site_label_2
_geom_torsion_atom_site_label_3
_geom_torsion_atom_site_label_4
_geom_torsion
_geom_torsion_publ_flag
Cl1 Cu1 P1 C1 167.64(5) no
Cl1 Cu1 P1 C7 46.12(7) no
Cl1 Cu1 P1 C13 -73.30(6) no
Cl1 Cu1 P2 C19 -160.18(5) no
Cl1 Cu1 P2 C25 -38.37(6) no
Cl1 Cu1 P2 C31 78.63(5) no
Cl1 Cu1 N1 C38 153.25(17) no
Cl1 Cu1 N1 C39 -37.64(17) no
P1 Cu1 P2 C19 66.73(7) no
P1 Cu1 P2 C25 -171.47(5) no
P1 Cu1 P2 C31 -54.46(6) no
P2 Cu1 P1 C1 -62.24(7) no
P2 Cu1 P1 C7 176.24(5) no
P2 Cu1 P1 C13 56.83(6) no
P1 Cu1 N1 C38 -90.65(19) no
P1 Cu1 N1 C39 78.47(15) no
N1 Cu1 P1 C1 59.73(8) no
N1 Cu1 P1 C7 -61.79(8) no
N1 Cu1 P1 C13 178.79(7) no
P2 Cu1 N1 C38 41.5(2) no
P2 Cu1 N1 C39 -149.39(14) no
N1 Cu1 P2 C19 -50.21(8) no
N1 Cu1 P2 C25 71.60(8) no
N1 Cu1 P2 C31 -171.40(7) no
Cu1 P1 C1 C2 -73.8(3) no
Cu1 P1 C1 C6 94.5(2) no
Cu1 P1 C7 C8 -43.9(3) no
Cu1 P1 C7 C12 142.2(3) no
Cu1 P1 C13 C14 4.1(2) no
Cu1 P1 C13 C18 -177.40(14) no
C1 P1 C7 C8 -168.2(3) no
C1 P1 C7 C12 17.9(4) no
C7 P1 C1 C2 54.4(3) no
C7 P1 C1 C6 -137.3(3) no
C1 P1 C13 C14 126.74(18) no
C1 P1 C13 C18 -54.7(3) no
C13 P1 C1 C2 159.9(2) no
C13 P1 C1 C6 -31.8(3) no
C7 P1 C13 C14 -124.06(18) no
C7 P1 C13 C18 54.5(2) no
C13 P1 C7 C8 83.7(3) no
C13 P1 C7 C12 -90.2(3) no
Cu1 P2 C19 C20 -37.7(3) no
Cu1 P2 C19 C24 143.4(3) no
Cu1 P2 C25 C26 -34.4(3) no
Cu1 P2 C25 C30 145.24(18) no
Cu1 P2 C31 C32 119.1(2) no
Cu1 P2 C31 C36 -57.1(3) no
C19 P2 C25 C26 95.2(3) no
C19 P2 C25 C30 -85.2(3) no
C25 P2 C19 C20 -164.5(3) no
C25 P2 C19 C24 16.7(4) no
C19 P2 C31 C32 -10.3(3) no
C19 P2 C31 C36 173.6(2) no
C31 P2 C19 C20 89.2(3) no
C31 P2 C19 C24 -89.7(3) no
C25 P2 C31 C32 -117.6(3) no
C25 P2 C31 C36 66.3(3) no
C31 P2 C25 C26 -158.1(2) no
C31 P2 C25 C30 21.5(3) no
Cu1 N1 C38 C37 169.13(17) no
Cu1 N1 C39 C40 -170.10(19) no
C38 N1 C39 C40 0.1(4) no
C39 N1 C38 C37 -0.1(4) no
C37 N2 C40 C39 0.2(5) no
C40 N2 C37 C38 -0.2(5) no
C40 N2 C37 C41 179.0(3) no
P1 C1 C2 C3 168.97(19) no
P1 C1 C6 C5 -167.74(19) no
C2 C1 C6 C5 0.7(5) no
C6 C1 C2 C3 0.4(5) no
C1 C2 C3 C4 -1.3(5) no
C2 C3 C4 C5 1.1(5) no
C3 C4 C5 C6 -0.0(5) no
C4 C5 C6 C1 -0.9(5) no
P1 C7 C8 C9 -172.7(3) no
P1 C7 C12 C11 173.7(3) no
C8 C7 C12 C11 -0.1(6) no
C12 C7 C8 C9 1.6(6) no
C7 C8 C9 C10 -2.0(6) no
C8 C9 C10 C11 0.8(7) no
C9 C10 C11 C12 0.8(7) no
C10 C11 C12 C7 -1.2(7) no
P1 C13 C14 C15 179.23(17) no
P1 C13 C18 C17 -179.58(17) no
C14 C13 C18 C17 -1.1(4) no
C18 C13 C14 C15 0.7(4) no
C13 C14 C15 C16 0.3(5) no
C14 C15 C16 C17 -0.8(5) no
C15 C16 C17 C18 0.4(5) no
C16 C17 C18 C13 0.5(5) no
P2 C19 C20 C21 -177.4(3) no
P2 C19 C24 C23 178.5(3) no
C20 C19 C24 C23 -0.4(6) no
C24 C19 C20 C21 1.5(6) no
C19 C20 C21 C22 -1.8(7) no
C20 C21 C22 C23 0.9(7) no
C21 C22 C23 C24 0.2(7) no
C22 C23 C24 C19 -0.5(7) no
P2 C25 C26 C27 -178.0(3) no
P2 C25 C30 C29 179.4(3) no
C26 C25 C30 C29 -0.9(5) no
C30 C25 C26 C27 2.3(5) no
C25 C26 C27 C28 -2.2(6) no
C26 C27 C28 C29 0.6(6) no
C27 C28 C29 C30 0.8(6) no
C28 C29 C30 C25 -0.6(6) no
P2 C31 C32 C33 -176.3(2) no
P2 C31 C36 C35 176.4(2) no
C32 C31 C36 C35 -0.0(5) no
C36 C31 C32 C33 -0.1(5) no
C31 C32 C33 C34 0.7(5) no
C32 C33 C34 C35 -1.1(5) no
C33 C34 C35 C36 1.0(5) no
C34 C35 C36 C31 -0.5(5) no
N2 C37 C38 N1 0.2(5) no
C41 C37 C38 N1 -179.0(3) no
N1 C39 C40 N2 -0.1(5) no
